data_7211704
loop_
_publ_author_name
'Wang, Duo-Zhi'
'Hu, Tong-Liang'
'Zhao, Jiong-Peng'
'Bu, Xian-He'

_publ_section_title
;
 Metal--organic coordination architectures of bis(1,2,4-triazole) ligands
 bearing different spacers: syntheses, structures and luminescent
 properties
;
_journal_issue 11
_journal_name_full CrystEngComm
_journal_page_first 3587
_journal_paper_doi 10.1039/b913147g
_journal_volume 12
_journal_year 2010
_chemical_formula_sum 'C9 H7 Br2 Hg N3'
_chemical_formula_weight 517.59
_chemical_name_systematic
;
?
;
_space_group_IT_number 14
_symmetry_cell_setting monoclinic
_symmetry_space_group_name_Hall '-P 2ybc'
_symmetry_space_group_name_H-M 'P 1 21/c 1'
_atom_sites_solution_hydrogens geom
_atom_sites_solution_primary direct
_atom_sites_solution_secondary difmap
_audit_creation_method SHELXL-97
_cell_angle_alpha 90.00
_cell_angle_beta 95.748(2)
_cell_angle_gamma 90.00
_cell_formula_units_Z 4
_cell_length_a 13.424(2)
_cell_length_b 4.2191(7)
_cell_length_c 20.596(4)
_cell_measurement_reflns_used 2806
_cell_measurement_temperature 294(2)
_cell_measurement_theta_max 26.19
_cell_measurement_theta_min 2.38
_cell_volume 1160.6(3)
_computing_cell_refinement SMART
_computing_data_collection 'SMART (Bruker, 1998)'
_computing_data_reduction 'SAINT (Bruker, 1998)'
_computing_molecular_graphics 'SHELXTL (Sheldrick, 1997b)'
_computing_publication_material SHELXTL
_computing_structure_refinement 'SHELXL-97 (Sheldrick, 1997a)'
_computing_structure_solution 'SHELXS-97 (Sheldrick, 1997a)'
_diffrn_ambient_temperature 294(2)
_diffrn_measured_fraction_theta_full 0.978
_diffrn_measured_fraction_theta_max 0.978
_diffrn_measurement_device_type 'CCD area detector'
_diffrn_measurement_method 'phi and omega scans'
_diffrn_radiation_monochromator graphite
_diffrn_radiation_source 'fine-focus sealed tube'
_diffrn_radiation_type MoK\a
_diffrn_radiation_wavelength 0.71073
_diffrn_reflns_av_R_equivalents 0.0630
_diffrn_reflns_av_sigmaI/netI 0.0619
_diffrn_reflns_limit_h_max 15
_diffrn_reflns_limit_h_min -14
_diffrn_reflns_limit_k_max 5
_diffrn_reflns_limit_k_min -2
_diffrn_reflns_limit_l_max 24
_diffrn_reflns_limit_l_min -23
_diffrn_reflns_number 5332
_diffrn_reflns_theta_full 25.00
_diffrn_reflns_theta_max 25.00
_diffrn_reflns_theta_min 1.99
_diffrn_standards_decay_% none
_diffrn_standards_interval_count 150
_diffrn_standards_number 2
_exptl_absorpt_coefficient_mu 20.115
_exptl_absorpt_correction_T_max 0.7976
_exptl_absorpt_correction_T_min 0.7185
_exptl_absorpt_correction_type multi-scan
_exptl_absorpt_process_details SADABS
_exptl_crystal_colour colourless
_exptl_crystal_density_diffrn 2.962
_exptl_crystal_density_meas ?
_exptl_crystal_density_method 'not measured'
_exptl_crystal_description block
_exptl_crystal_F_000 928
_exptl_crystal_size_max 0.2
_exptl_crystal_size_mid 0.16
_exptl_crystal_size_min 0.12
_refine_diff_density_max 3.530
_refine_diff_density_min -2.640
_refine_diff_density_rms 0.464
_refine_ls_extinction_method none
_refine_ls_goodness_of_fit_ref 1.117
_refine_ls_hydrogen_treatment constr
_refine_ls_matrix_type full
_refine_ls_number_parameters 136
_refine_ls_number_reflns 1978
_refine_ls_number_restraints 0
_refine_ls_restrained_S_all 1.117
_refine_ls_R_factor_all 0.0803
_refine_ls_R_factor_gt 0.0654
_refine_ls_shift/su_max 0.001
_refine_ls_shift/su_mean 0.000
_refine_ls_structure_factor_coef Fsqd
_refine_ls_weighting_details 'calc w=1/[\s^2^(Fo^2^)+(0.1281P)^2^+0.0000P] where P=(Fo^2^+2Fc^2^)/3'
_refine_ls_weighting_scheme calc
_refine_ls_wR_factor_gt 0.1771
_refine_ls_wR_factor_ref 0.1918
_reflns_number_gt 1565
_reflns_number_total 1978
_reflns_threshold_expression >2sigma(I)
_cod_data_source_file b913147g.txt
_cod_data_source_block 2
_cod_depositor_comments
;
The following automatic conversions were performed:

'_symmetry_cell_setting' value 'Monoclinic' changed to 'monoclinic'
according to /home/saulius/struct/CIF-dictionaries/cif_core.dic
dictionary named 'cif_core.dic' version 2.4.2 from
2011-04-26.

'_exptl_absorpt_correction_type' value 'Multi-Scan'
changed to 'multi-scan' according to
/home/saulius/struct/CIF-dictionaries/cif_core.dic dictionary named
'cif_core.dic' version 2.4.2 from 2011-04-26.

Automatic conversion script
Id: cif_fix_values 1891 2012-01-12 08:04:46Z andrius 

The following automatic conversions were performed:

'_exptl_crystal_density_meas' value 'None' was changed to '?' - the
value is perceived as not measured.

Automatic conversion script
Id: cif_fix_values 3008 2015-01-20 13:52:24Z robertas 
;
_cod_original_cell_volume 1160.7(3)
_cod_original_sg_symbol_H-M P2(1)/c
_cod_database_code 7211704

loop_
_symmetry_equiv_pos_as_xyz
'x, y, z'
'-x, y+1/2, -z+1/2'
'-x, -y, -z'
'x, -y-1/2, z-1/2'

loop_
_atom_site_label
_atom_site_type_symbol
_atom_site_fract_x
_atom_site_fract_y
_atom_site_fract_z
_atom_site_U_iso_or_equiv
_atom_site_adp_type
_atom_site_occupancy
_atom_site_symmetry_multiplicity
_atom_site_calc_flag
_atom_site_refinement_flags
Hg1 Hg 0.54780(5) 0.83069(15) 0.60070(3) 0.0459(3) Uani 1 1 d .
Br2 Br 0.63308(13) 1.2058(4) 0.53255(7) 0.0457(5) Uani 1 1 d .
Br3 Br 0.43191(14) 0.4814(4) 0.65239(8) 0.0555(5) Uani 1 1 d .
N1 N 0.7924(10) 0.525(3) 0.7563(5) 0.039(3) Uani 1 1 d .
N3 N 0.6913(9) 0.737(3) 0.6820(5) 0.036(3) Uani 1 1 d .
N2 N 0.8519(12) 0.685(3) 0.7169(7) 0.051(4) Uani 1 1 d .
C4 C 0.8845(12) 0.548(3) 0.8669(6) 0.036(3) Uani 1 1 d .
C7 C 0.9753(10) 0.905(3) 0.9723(6) 0.031(3) Uani 1 1 d .
C2 C 0.6989(11) 0.555(4) 0.7344(7) 0.039(3) Uani 1 1 d .
H2A H 0.6454 0.4631 0.7527 0.047 Uiso 1 1 calc R
C3 C 0.8374(15) 0.340(3) 0.8131(7) 0.048(4) Uani 1 1 d .
H3A H 0.8879 0.1986 0.7989 0.057 Uiso 1 1 calc R
H3B H 0.7859 0.2111 0.8299 0.057 Uiso 1 1 calc R
C8 C 1.0252(13) 0.827(4) 0.9185(8) 0.046(4) Uani 1 1 d .
C1 C 0.7834(13) 0.806(4) 0.6744(7) 0.046(4) Uani 1 1 d .
H1A H 0.8000 0.9344 0.6405 0.055 Uiso 1 1 calc R
C5 C 0.8307(14) 0.620(4) 0.9198(7) 0.047(4) Uani 1 1 d .
H5A H 0.7653 0.5487 0.9210 0.056 Uiso 1 1 calc R
C9 C 0.9817(14) 0.654(4) 0.8680(8) 0.051(4) Uani 1 1 d .
H9A H 1.0183 0.6061 0.8333 0.061 Uiso 1 1 calc R
C6 C 0.8779(14) 0.802(4) 0.9709(8) 0.053(4) Uani 1 1 d .
H6A H 0.8416 0.8545 1.0055 0.064 Uiso 1 1 calc R

loop_
_atom_site_aniso_label
_atom_site_aniso_U_11
_atom_site_aniso_U_22
_atom_site_aniso_U_33
_atom_site_aniso_U_23
_atom_site_aniso_U_13
_atom_site_aniso_U_12
Hg1 0.0586(5) 0.0406(5) 0.0381(4) 0.0094(2) 0.0035(3) -0.0083(3)
Br2 0.0633(11) 0.0367(9) 0.0384(8) 0.0067(6) 0.0116(7) -0.0049(7)
Br3 0.0683(12) 0.0411(10) 0.0605(10) 0.0077(7) 0.0231(8) -0.0064(8)
N1 0.068(9) 0.025(6) 0.023(5) -0.001(5) 0.005(5) -0.002(6)
N3 0.042(7) 0.036(6) 0.030(6) 0.002(5) 0.001(5) -0.007(6)
N2 0.060(9) 0.053(9) 0.042(7) 0.005(6) 0.009(6) -0.003(7)
C4 0.055(9) 0.027(7) 0.025(6) 0.009(5) 0.001(6) 0.012(7)
C7 0.041(8) 0.025(6) 0.025(6) 0.008(5) -0.001(5) 0.006(6)
C2 0.039(9) 0.043(9) 0.036(7) 0.001(6) 0.002(6) 0.002(7)
C3 0.076(12) 0.025(8) 0.038(8) 0.003(6) -0.012(7) 0.004(7)
C8 0.054(10) 0.043(10) 0.042(8) -0.001(7) 0.007(7) 0.002(7)
C1 0.064(11) 0.049(10) 0.023(7) 0.005(6) -0.004(6) -0.005(8)
C5 0.058(11) 0.046(9) 0.038(8) 0.009(7) 0.007(7) -0.007(8)
C9 0.065(12) 0.052(11) 0.037(8) -0.002(7) 0.013(8) 0.017(9)
C6 0.076(13) 0.051(11) 0.032(8) 0.002(7) 0.009(8) 0.005(9)

loop_
_atom_type_symbol
_atom_type_description
_atom_type_scat_dispersion_real
_atom_type_scat_dispersion_imag
_atom_type_scat_source
C C 0.0033 0.0016 'International Tables Vol C Tables 4.2.6.8 and 6.1.1.4'
H H 0.0000 0.0000 'International Tables Vol C Tables 4.2.6.8 and 6.1.1.4'
N N 0.0061 0.0033 'International Tables Vol C Tables 4.2.6.8 and 6.1.1.4'
O O 0.0106 0.0060 'International Tables Vol C Tables 4.2.6.8 and 6.1.1.4'
Br Br -0.2901 2.4595 'International Tables Vol C Tables 4.2.6.8 and 6.1.1.4'
Hg Hg -2.3894 9.2266 'International Tables Vol C Tables 4.2.6.8 and 6.1.1.4'

loop_
_geom_angle_atom_site_label_1
_geom_angle_atom_site_label_2
_geom_angle_atom_site_label_3
_geom_angle
_geom_angle_site_symmetry_3
N3 Hg1 Br3 95.5(3) .
N3 Hg1 Br2 96.5(3) .
Br3 Hg1 Br2 167.96(7) .
C2 N1 N2 110.3(12) .
C2 N1 C3 129.1(13) .
N2 N1 C3 120.6(14) .
C1 N3 C2 103.4(13) .
C1 N3 Hg1 125.1(9) .
C2 N3 Hg1 130.0(10) .
C1 N2 N1 100.1(14) .
C9 C4 C5 118.5(14) .
C9 C4 C3 122.1(14) .
C5 C4 C3 119.3(15) .
C6 C7 C8 116.2(13) .
C6 C7 C7 122.3(15) 3_777
C8 C7 C7 121.5(17) 3_777
N1 C2 N3 109.6(13) .
N1 C2 H2A 125.2 .
N3 C2 H2A 125.2 .
N1 C3 C4 112.5(11) .
N1 C3 H3A 109.1 .
C4 C3 H3A 109.1 .
N1 C3 H3B 109.1 .
C4 C3 H3B 109.1 .
H3A C3 H3B 107.8 .
C9 C8 C7 122.3(16) .
N3 C1 N2 116.6(14) .
N3 C1 H1A 121.7 .
N2 C1 H1A 121.7 .
C4 C5 C6 118.3(16) .
C4 C5 H5A 120.9 .
C6 C5 H5A 120.9 .
C8 C9 C4 121.6(14) .
C8 C9 H9A 119.2 .
C4 C9 H9A 119.2 .
C7 C6 C5 123.1(15) .
C7 C6 H6A 118.4 .
C5 C6 H6A 118.4 .

loop_
_geom_bond_atom_site_label_1
_geom_bond_atom_site_label_2
_geom_bond_distance
_geom_bond_site_symmetry_2
Hg1 N3 2.455(12) .
Hg1 Br3 2.4610(17) .
Hg1 Br2 2.4712(16) .
N1 C2 1.297(19) .
N1 N2 1.370(18) .
N1 C3 1.484(18) .
N3 C1 1.29(2) .
N3 C2 1.319(18) .
N2 C1 1.31(2) .
C4 C9 1.38(2) .
C4 C5 1.40(2) .
C4 C3 1.50(2) .
C7 C6 1.38(2) .
C7 C8 1.39(2) .
C7 C7 1.49(3) 3_777
C2 H2A 0.9300 .
C3 H3A 0.9700 .
C3 H3B 0.9700 .
C8 C9 1.35(2) .
C1 H1A 0.9300 .
C5 C6 1.40(2) .
C5 H5A 0.9300 .
C9 H9A 0.9300 .
C6 H6A 0.9300 .

loop_
_geom_torsion_atom_site_label_1
_geom_torsion_atom_site_label_2
_geom_torsion_atom_site_label_3
_geom_torsion_atom_site_label_4
_geom_torsion
_geom_torsion_site_symmetry_1
Br3 Hg1 N3 C1 164.4(12) .
Br2 Hg1 N3 C1 -16.3(13) .
Br3 Hg1 N3 C2 0.5(13) .
Br2 Hg1 N3 C2 179.8(13) .
C2 N1 N2 C1 1.6(16) .
C3 N1 N2 C1 179.1(12) .
N2 N1 C2 N3 -1.6(17) .
C3 N1 C2 N3 -178.9(13) .
C1 N3 C2 N1 0.8(17) .
Hg1 N3 C2 N1 167.3(9) .
C2 N1 C3 C4 -113.0(17) .
N2 N1 C3 C4 70.0(19) .
C9 C4 C3 N1 -86.3(19) .
C5 C4 C3 N1 98.0(17) .
C6 C7 C8 C9 -1(2) .
C7 C7 C8 C9 179.5(16) 3_777
C2 N3 C1 N2 0.3(19) .
Hg1 N3 C1 N2 -167.1(11) .
N1 N2 C1 N3 -1.2(18) .
C9 C4 C5 C6 1(2) .
C3 C4 C5 C6 177.0(14) .
C7 C8 C9 C4 1(2) .
C5 C4 C9 C8 -1(2) .
C3 C4 C9 C8 -176.4(14) .
C8 C7 C6 C5 2(2) .
C7 C7 C6 C5 -179.0(16) 3_777
C4 C5 C6 C7 -2(2) .
